data_7211906
loop_
_publ_author_name
'Wang, Xiaobing'
'Feng, Jingzhi'
'Huang, Jing'
'Zhang, Jianyong'
'Pan, Mei'
'Su, Cheng-Yong'

_publ_section_title
;
 A 2D Ag(I) layered coordination polymer based on pyridyl diphosphine:
 structure and selective sorption properties via weak C--H&#x22EF;F/O
 interactions
;
_journal_issue 3
_journal_name_full CrystEngComm
_journal_page_first 725
_journal_paper_doi 10.1039/b916921k
_journal_volume 12
_journal_year 2010
_chemical_formula_sum 'C39 H34 Ag F3 N2 O4 P2 S'
_chemical_formula_weight 853.58
_chemical_name_systematic
;
?
;
_space_group_IT_number 14
_symmetry_cell_setting monoclinic
_symmetry_space_group_name_Hall '-P 2ybc'
_symmetry_space_group_name_H-M 'P 1 21/c 1'
_atom_sites_solution_hydrogens geom
_atom_sites_solution_primary direct
_atom_sites_solution_secondary difmap
_audit_creation_method SHELXL-97
_cell_angle_alpha 90.00
_cell_angle_beta 96.061(2)
_cell_angle_gamma 90.00
_cell_formula_units_Z 4
_cell_length_a 13.0632(2)
_cell_length_b 17.6269(3)
_cell_length_c 16.0409(2)
_cell_measurement_reflns_used 3947
_cell_measurement_temperature 293(2)
_cell_measurement_theta_max 60.7797
_cell_measurement_theta_min 3.7366
_cell_volume 3672.99(10)
_computing_structure_refinement 'SHELXL-97 (Sheldrick, 1997)'
_computing_structure_solution 'SHELXS-97 (Sheldrick, 1990)'
_diffrn_ambient_temperature 293(2)
_diffrn_measured_fraction_theta_full 0.976
_diffrn_measured_fraction_theta_max 0.976
_diffrn_measurement_method '\w scans'
_diffrn_radiation_monochromator graphite
_diffrn_radiation_source 'fine-focus sealed tube'
_diffrn_radiation_type CuK\a
_diffrn_radiation_wavelength 1.54178
_diffrn_reflns_av_R_equivalents 0.0562
_diffrn_reflns_av_sigmaI/netI 0.0820
_diffrn_reflns_limit_h_max 14
_diffrn_reflns_limit_h_min -14
_diffrn_reflns_limit_k_max 18
_diffrn_reflns_limit_k_min -19
_diffrn_reflns_limit_l_max 18
_diffrn_reflns_limit_l_min -18
_diffrn_reflns_number 15259
_diffrn_reflns_theta_full 60.87
_diffrn_reflns_theta_max 60.87
_diffrn_reflns_theta_min 3.74
_exptl_absorpt_coefficient_mu 6.264
_exptl_absorpt_correction_T_max 1.00000
_exptl_absorpt_correction_T_min 0.76854
_exptl_absorpt_correction_type multi-scan
_exptl_crystal_colour brown
_exptl_crystal_density_diffrn 1.544
_exptl_crystal_density_method 'not measured'
_exptl_crystal_description block
_exptl_crystal_F_000 1736
_exptl_crystal_size_max 0.2
_exptl_crystal_size_mid 0.2
_exptl_crystal_size_min 0.2
_refine_diff_density_max 4.110
_refine_diff_density_min -1.723
_refine_diff_density_rms 0.119
_refine_ls_extinction_method none
_refine_ls_goodness_of_fit_ref 1.081
_refine_ls_hydrogen_treatment geom
_refine_ls_matrix_type full
_refine_ls_number_parameters 444
_refine_ls_number_reflns 5462
_refine_ls_number_restraints 0
_refine_ls_restrained_S_all 1.081
_refine_ls_R_factor_all 0.0982
_refine_ls_R_factor_gt 0.0670
_refine_ls_shift/su_max 0.038
_refine_ls_shift/su_mean 0.005
_refine_ls_structure_factor_coef Fsqd
_refine_ls_weighting_details 'calc w=1/[\s^2^(Fo^2^)+(0.1000P)^2^+0.0000P] where P=(Fo^2^+2Fc^2^)/3'
_refine_ls_weighting_scheme calc
_refine_ls_wR_factor_gt 0.1679
_refine_ls_wR_factor_ref 0.1800
_reflns_number_gt 3797
_reflns_number_total 5462
_reflns_threshold_expression >2sigma(I)
_cod_data_source_file b916921k.txt
_cod_data_source_block 2
_cod_original_sg_symbol_H-M P2(1)/c
_cod_database_code 7211906

loop_
_symmetry_equiv_pos_as_xyz
'x, y, z'
'-x, y+1/2, -z+1/2'
'-x, -y, -z'
'x, -y-1/2, z-1/2'

loop_
_atom_site_label
_atom_site_type_symbol
_atom_site_fract_x
_atom_site_fract_y
_atom_site_fract_z
_atom_site_U_iso_or_equiv
_atom_site_adp_type
_atom_site_occupancy
_atom_site_symmetry_multiplicity
_atom_site_calc_flag
_atom_site_refinement_flags
Ag1 Ag -0.14354(4) 0.91625(3) 0.18172(4) 0.0317(2) Uani 1 1 d .
P1 P -0.21774(15) 0.82622(11) 0.07511(12) 0.0243(5) Uani 1 1 d .
P2 P -0.19128(15) 0.89542(11) 0.32865(12) 0.0246(5) Uani 1 1 d .
C27 C -0.0212(6) 0.7049(4) 0.3937(4) 0.0214(16) Uani 1 1 d .
C18 C -0.3940(6) 0.9474(5) 0.3159(5) 0.0299(18) Uani 1 1 d .
H18A H -0.3658 0.9952 0.3275 0.036 Uiso 1 1 calc R
C34 C 0.0742(6) 0.5875(4) 0.3638(4) 0.0240(17) Uani 1 1 d .
H34A H 0.0208 0.5605 0.3838 0.029 Uiso 1 1 calc R
C1 C -0.3440(6) 0.8570(4) 0.0275(5) 0.0261(17) Uani 1 1 d .
C35 C 0.0679(6) 0.6655(4) 0.3636(4) 0.0229(17) Uani 1 1 d .
N1 N 0.1525(5) 0.5476(4) 0.3368(4) 0.0257(14) Uani 1 1 d .
C28 C -0.0694(6) 0.6747(4) 0.4611(5) 0.0254(17) Uani 1 1 d .
H28A H -0.0439 0.6307 0.4878 0.031 Uiso 1 1 calc R
C6 C -0.4140(6) 0.8817(5) 0.0816(5) 0.0325(19) Uani 1 1 d .
H6A H -0.3946 0.8827 0.1391 0.039 Uiso 1 1 calc R
C31 C 0.1480(6) 0.7042(5) 0.3330(5) 0.033(2) Uani 1 1 d .
H31A H 0.1477 0.7569 0.3319 0.039 Uiso 1 1 calc R
C2 C -0.3732(7) 0.8592(5) -0.0580(5) 0.036(2) Uani 1 1 d .
H2A H -0.3272 0.8442 -0.0953 0.044 Uiso 1 1 calc R
C13 C -0.3312(6) 0.8840(4) 0.3191(4) 0.0246(17) Uani 1 1 d .
C25 C -0.1441(6) 0.8086(4) 0.3816(4) 0.0223(17) Uani 1 1 d .
C14 C -0.3748(6) 0.8124(5) 0.3024(5) 0.0288(19) Uani 1 1 d .
H14A H -0.3330 0.7696 0.3041 0.035 Uiso 1 1 calc R
C30 C -0.1911(6) 0.7776(4) 0.4485(5) 0.0247(17) Uani 1 1 d .
H30A H -0.2476 0.8021 0.4671 0.030 Uiso 1 1 calc R
C29 C -0.1548(6) 0.7106(4) 0.4877(4) 0.0236(17) Uani 1 1 d .
C7 C -0.2420(6) 0.7376(4) 0.1274(4) 0.0237(17) Uani 1 1 d .
C16 C -0.5423(6) 0.8678(6) 0.2795(5) 0.040(2) Uani 1 1 d .
H16A H -0.6130 0.8626 0.2663 0.048 Uiso 1 1 calc R
C17 C -0.4993(7) 0.9393(5) 0.2953(5) 0.037(2) Uani 1 1 d .
H17A H -0.5415 0.9819 0.2920 0.045 Uiso 1 1 calc R
C26 C -0.0588(5) 0.7715(4) 0.3555(4) 0.0221(16) Uani 1 1 d .
H26A H -0.0262 0.7918 0.3118 0.026 Uiso 1 1 calc R
C33 C 0.2288(6) 0.5875(5) 0.3089(5) 0.0283(18) Uani 1 1 d .
H33A H 0.2850 0.5614 0.2921 0.034 Uiso 1 1 calc R
C32 C 0.2281(6) 0.6652(5) 0.3040(5) 0.0315(19) Uani 1 1 d .
H32A H 0.2809 0.6910 0.2815 0.038 Uiso 1 1 calc R
C12 C -0.3371(6) 0.7057(5) 0.1338(5) 0.034(2) Uani 1 1 d .
H12A H -0.3962 0.7301 0.1100 0.041 Uiso 1 1 calc R
C15 C -0.4806(6) 0.8055(5) 0.2833(5) 0.035(2) Uani 1 1 d .
H15A H -0.5095 0.7577 0.2730 0.042 Uiso 1 1 calc R
C4 C -0.5398(7) 0.9067(5) -0.0349(6) 0.042(2) Uani 1 1 d .
H4A H -0.6049 0.9233 -0.0561 0.051 Uiso 1 1 calc R
C19 C -0.1645(6) 0.9707(4) 0.4056(5) 0.0270(18) Uani 1 1 d .
C24 C -0.2081(7) 0.9731(5) 0.4802(5) 0.036(2) Uani 1 1 d .
H24A H -0.2556 0.9362 0.4914 0.043 Uiso 1 1 calc R
C23 C -0.1822(8) 1.0301(5) 0.5394(6) 0.046(2) Uani 1 1 d .
H23A H -0.2109 1.0312 0.5900 0.055 Uiso 1 1 calc R
C11 C -0.3454(7) 0.6367(5) 0.1761(6) 0.041(2) Uani 1 1 d .
H11A H -0.4100 0.6160 0.1805 0.049 Uiso 1 1 calc R
C10 C -0.2596(8) 0.5996(6) 0.2108(6) 0.049(3) Uani 1 1 d .
H10A H -0.2660 0.5539 0.2386 0.059 Uiso 1 1 calc R
C5 C -0.5119(7) 0.9048(5) 0.0510(6) 0.041(2) Uani 1 1 d .
H5A H -0.5588 0.9190 0.0878 0.049 Uiso 1 1 calc R
C8 C -0.1528(7) 0.6998(5) 0.1649(5) 0.033(2) Uani 1 1 d .
H8A H -0.0881 0.7213 0.1628 0.040 Uiso 1 1 calc R
C9 C -0.1623(8) 0.6304(5) 0.2047(5) 0.043(2) Uani 1 1 d .
H9A H -0.1038 0.6046 0.2272 0.052 Uiso 1 1 calc R
S1 S 0.11738(15) 0.89123(13) 0.19633(14) 0.0366(5) Uani 1 1 d .
F2 F 0.2507(5) 0.9752(4) 0.1280(4) 0.0686(18) Uani 1 1 d .
C21 C -0.0678(8) 1.0838(5) 0.4473(7) 0.051(3) Uani 1 1 d .
H21A H -0.0203 1.1208 0.4362 0.061 Uiso 1 1 calc R
F3 F 0.1098(6) 0.9543(5) 0.0495(4) 0.091(2) Uani 1 1 d .
C22 C -0.1117(7) 1.0850(5) 0.5200(6) 0.044(2) Uani 1 1 d .
H22A H -0.0943 1.1238 0.5582 0.053 Uiso 1 1 calc R
F1 F 0.2254(7) 0.8679(5) 0.0724(6) 0.123(4) Uani 1 1 d .
C20 C -0.0944(7) 1.0262(5) 0.3891(6) 0.039(2) Uani 1 1 d .
H20A H -0.0649 1.0253 0.3388 0.047 Uiso 1 1 calc R
C36 C 0.1812(8) 0.9211(7) 0.1090(6) 0.057(3) Uani 1 1 d .
C3 C -0.4701(8) 0.8837(5) -0.0880(6) 0.044(2) Uani 1 1 d .
H3A H -0.4889 0.8846 -0.1455 0.053 Uiso 1 1 calc R
O4 O 0.4002(5) 0.8658(4) 0.6742(4) 0.0471(16) Uani 1 1 d .
C39 C 0.3640(8) 0.8294(6) 0.6131(6) 0.047(2) Uani 1 1 d .
H39A H 0.3170 0.7916 0.6231 0.057 Uiso 1 1 calc R
C38 C 0.3381(10) 0.7899(6) 0.4671(7) 0.070(3) Uani 1 1 d .
H38A H 0.2968 0.7517 0.4900 0.106 Uiso 1 1 calc R
H38B H 0.3913 0.7661 0.4394 0.106 Uiso 1 1 calc R
H38C H 0.2956 0.8201 0.4275 0.106 Uiso 1 1 calc R
N2 N 0.3842(6) 0.8378(5) 0.5338(5) 0.0454(19) Uiso 1 1 d .
C37 C 0.4498(8) 0.8990(6) 0.5090(7) 0.053(3) Uiso 1 1 d .
H37A H 0.4763 0.9273 0.5577 0.080 Uiso 1 1 calc R
H37B H 0.4102 0.9320 0.4704 0.080 Uiso 1 1 calc R
H37C H 0.5059 0.8780 0.4825 0.080 Uiso 1 1 calc R
O3 O 0.1989(5) 0.8769(4) 0.2612(4) 0.0556(18) Uiso 1 1 d .
O2 O 0.0603(6) 0.8245(5) 0.1667(5) 0.073(2) Uiso 1 1 d .
O1 O 0.0530(7) 0.9535(5) 0.2132(5) 0.076(2) Uiso 1 1 d .

loop_
_atom_site_aniso_label
_atom_site_aniso_U_11
_atom_site_aniso_U_22
_atom_site_aniso_U_33
_atom_site_aniso_U_23
_atom_site_aniso_U_13
_atom_site_aniso_U_12
Ag1 0.0274(3) 0.0265(3) 0.0418(4) -0.0034(3) 0.0070(2) -0.0048(3)
P1 0.0258(11) 0.0218(10) 0.0266(10) -0.0033(8) 0.0088(8) -0.0052(8)
P2 0.0248(10) 0.0186(10) 0.0305(11) 0.0028(8) 0.0036(8) 0.0004(8)
C27 0.023(4) 0.020(4) 0.022(4) -0.003(3) 0.003(3) 0.000(3)
C18 0.034(5) 0.029(4) 0.029(4) 0.002(4) 0.011(4) 0.008(4)
C34 0.026(4) 0.023(4) 0.024(4) 0.004(3) 0.004(3) 0.004(3)
C1 0.030(4) 0.023(4) 0.026(4) -0.003(3) 0.007(3) -0.004(3)
C35 0.023(4) 0.030(5) 0.016(4) -0.003(3) 0.004(3) 0.003(3)
N1 0.023(3) 0.025(3) 0.029(4) 0.000(3) 0.002(3) 0.002(3)
C28 0.024(4) 0.022(4) 0.030(4) 0.004(3) 0.006(3) 0.006(3)
C6 0.031(5) 0.038(5) 0.029(4) 0.009(4) 0.006(4) 0.001(4)
C31 0.037(5) 0.020(4) 0.041(5) 0.002(4) 0.004(4) -0.003(4)
C2 0.047(5) 0.031(5) 0.031(5) -0.005(4) 0.003(4) 0.000(4)
C13 0.027(4) 0.029(4) 0.018(4) 0.001(3) 0.005(3) 0.002(3)
C25 0.022(4) 0.020(4) 0.024(4) -0.004(3) 0.001(3) -0.002(3)
C14 0.034(5) 0.027(4) 0.027(4) -0.004(4) 0.009(4) 0.003(4)
C30 0.023(4) 0.026(4) 0.027(4) -0.005(4) 0.010(3) 0.002(3)
C29 0.031(4) 0.019(4) 0.022(4) -0.002(3) 0.008(3) 0.001(3)
C7 0.035(4) 0.023(4) 0.015(4) -0.003(3) 0.011(3) -0.002(4)
C16 0.020(4) 0.062(7) 0.039(5) -0.001(5) 0.000(4) -0.001(4)
C17 0.032(5) 0.041(5) 0.039(5) 0.006(4) 0.006(4) 0.017(4)
C26 0.024(4) 0.019(4) 0.023(4) -0.002(3) 0.004(3) -0.002(3)
C33 0.030(4) 0.028(4) 0.027(4) -0.002(4) 0.005(3) 0.005(4)
C32 0.023(4) 0.036(5) 0.037(5) -0.004(4) 0.015(4) -0.002(4)
C12 0.032(5) 0.029(5) 0.041(5) 0.000(4) 0.002(4) 0.001(4)
C15 0.032(5) 0.043(5) 0.028(4) 0.004(4) 0.001(4) -0.010(4)
C4 0.041(5) 0.040(5) 0.044(5) 0.005(4) -0.006(4) 0.007(4)
C19 0.024(4) 0.022(4) 0.035(4) 0.002(4) -0.001(3) 0.000(3)
C24 0.040(5) 0.025(5) 0.042(5) -0.006(4) -0.001(4) -0.002(4)
C23 0.053(6) 0.038(5) 0.045(5) -0.010(5) 0.000(5) 0.006(5)
C11 0.046(5) 0.031(5) 0.050(5) -0.001(4) 0.018(4) -0.009(4)
C10 0.059(7) 0.044(6) 0.043(5) 0.018(5) 0.005(5) -0.010(5)
C5 0.034(5) 0.043(6) 0.045(5) 0.004(4) 0.008(4) 0.005(4)
C8 0.037(5) 0.036(5) 0.025(4) -0.002(4) -0.005(4) -0.006(4)
C9 0.053(6) 0.041(6) 0.033(5) 0.007(4) -0.008(4) 0.000(5)
S1 0.0214(10) 0.0414(13) 0.0470(12) 0.0096(10) 0.0036(9) 0.0010(9)
F2 0.067(4) 0.084(5) 0.057(3) -0.010(3) 0.019(3) -0.046(4)
C21 0.047(6) 0.031(5) 0.071(7) -0.002(5) -0.002(5) -0.009(5)
F3 0.101(6) 0.127(6) 0.044(4) 0.009(4) 0.005(4) -0.036(5)
C22 0.050(6) 0.027(5) 0.052(6) -0.020(5) -0.011(5) -0.006(4)
F1 0.134(7) 0.099(6) 0.156(8) -0.068(6) 0.109(7) -0.028(5)
C20 0.035(5) 0.026(5) 0.054(6) -0.002(4) -0.003(4) -0.002(4)
C36 0.052(6) 0.073(8) 0.044(6) -0.007(6) 0.001(5) -0.017(6)
C3 0.057(6) 0.045(6) 0.029(5) -0.002(4) 0.000(4) 0.013(5)
O4 0.049(4) 0.051(4) 0.043(4) -0.002(3) 0.016(3) -0.005(3)
C39 0.053(6) 0.045(6) 0.046(6) 0.009(5) 0.014(5) 0.001(5)
C38 0.102(10) 0.048(7) 0.060(7) -0.017(6) 0.001(7) -0.005(7)

loop_
_atom_type_symbol
_atom_type_description
_atom_type_scat_dispersion_real
_atom_type_scat_dispersion_imag
_atom_type_scat_source
C C 0.0180 0.0090 'International Tables Vol C Tables 4.2.6.8 and 6.1.1.4'
H H 0.0000 0.0000 'International Tables Vol C Tables 4.2.6.8 and 6.1.1.4'
N N 0.0310 0.0180 'International Tables Vol C Tables 4.2.6.8 and 6.1.1.4'
O O 0.0490 0.0320 'International Tables Vol C Tables 4.2.6.8 and 6.1.1.4'
F F 0.0730 0.0530 'International Tables Vol C Tables 4.2.6.8 and 6.1.1.4'
P P 0.2960 0.4330 'International Tables Vol C Tables 4.2.6.8 and 6.1.1.4'
Ag Ag 0.1310 4.2820 'International Tables Vol C Tables 4.2.6.8 and 6.1.1.4'
S S 0.3331 0.5567 'International Tables Vol C Tables 4.2.6.8 and 6.1.1.4'

loop_
_geom_angle_atom_site_label_1
_geom_angle_atom_site_label_2
_geom_angle_atom_site_label_3
_geom_angle
_geom_angle_site_symmetry_1
_geom_angle_site_symmetry_3
N1 Ag1 P1 122.77(15) 2 .
N1 Ag1 P2 104.39(16) 2 .
P1 Ag1 P2 115.93(7) . .
C7 P1 C29 99.4(3) . 4_575
C7 P1 C1 104.7(4) . .
C29 P1 C1 104.2(3) 4_575 .
C7 P1 Ag1 108.0(2) . .
C29 P1 Ag1 126.2(3) 4_575 .
C1 P1 Ag1 111.8(3) . .
C19 P2 C25 105.3(3) . .
C19 P2 C13 104.8(4) . .
C25 P2 C13 103.4(4) . .
C19 P2 Ag1 118.5(3) . .
C25 P2 Ag1 116.8(2) . .
C13 P2 Ag1 106.3(2) . .
C26 C27 C28 119.4(7) . .
C26 C27 C35 120.3(7) . .
C28 C27 C35 120.3(6) . .
C13 C18 C17 119.6(8) . .
N1 C34 C35 124.5(7) . .
C2 C1 C6 118.4(8) . .
C2 C1 P1 124.4(6) . .
C6 C1 P1 117.1(6) . .
C31 C35 C34 116.5(7) . .
C31 C35 C27 122.4(7) . .
C34 C35 C27 121.0(7) . .
C33 N1 C34 116.8(7) . .
C33 N1 Ag1 120.6(5) . 2_545
C34 N1 Ag1 121.8(5) . 2_545
C29 C28 C27 120.1(7) . .
C5 C6 C1 120.9(8) . .
C35 C31 C32 120.4(7) . .
C1 C2 C3 120.2(8) . .
C18 C13 C14 119.6(7) . .
C18 C13 P2 119.8(6) . .
C14 C13 P2 119.9(6) . .
C30 C25 C26 118.4(7) . .
C30 C25 P2 122.0(6) . .
C26 C25 P2 119.6(6) . .
C13 C14 C15 119.8(8) . .
C25 C30 C29 121.2(7) . .
C28 C29 C30 119.5(7) . .
C28 C29 P1 121.2(6) . 4_576
C30 C29 P1 119.3(6) . 4_576
C12 C7 C8 118.9(7) . .
C12 C7 P1 126.1(6) . .
C8 C7 P1 115.1(6) . .
C15 C16 C17 119.8(8) . .
C18 C17 C16 120.5(8) . .
C27 C26 C25 121.3(7) . .
N1 C33 C32 123.0(7) . .
C33 C32 C31 118.8(8) . .
C7 C12 C11 120.4(8) . .
C16 C15 C14 120.6(8) . .
C5 C4 C3 119.1(8) . .
C24 C19 C20 119.1(8) . .
C24 C19 P2 122.9(6) . .
C20 C19 P2 117.9(6) . .
C19 C24 C23 121.2(9) . .
C22 C23 C24 117.7(9) . .
C10 C11 C12 120.8(9) . .
C11 C10 C9 120.0(9) . .
C4 C5 C6 119.8(9) . .
C9 C8 C7 119.8(8) . .
C8 C9 C10 120.1(9) . .
O3 S1 O1 114.0(5) . .
O3 S1 O2 114.4(5) . .
O1 S1 O2 113.2(5) . .
O3 S1 C36 104.4(5) . .
O1 S1 C36 104.8(5) . .
O2 S1 C36 104.5(5) . .
C22 C21 C20 119.3(9) . .
C21 C22 C23 122.1(8) . .
C19 C20 C21 120.5(9) . .
F1 C36 F2 107.6(9) . .
F1 C36 F3 107.3(9) . .
F2 C36 F3 104.4(9) . .
F1 C36 S1 114.5(9) . .
F2 C36 S1 113.3(7) . .
F3 C36 S1 109.1(7) . .
C2 C3 C4 121.5(8) . .
O4 C39 N2 127.3(10) . .
C39 N2 C38 122.2(9) . .
C39 N2 C37 121.5(8) . .
C38 N2 C37 116.1(8) . .

loop_
_geom_bond_atom_site_label_1
_geom_bond_atom_site_label_2
_geom_bond_distance
_geom_bond_site_symmetry_2
Ag1 N1 2.336(7) 2
Ag1 P1 2.456(2) .
Ag1 P2 2.528(2) .
P1 C7 1.817(8) .
P1 C29 1.818(8) 4_575
P1 C1 1.825(8) .
P2 C19 1.822(8) .
P2 C25 1.826(8) .
P2 C13 1.829(8) .
C27 C26 1.391(10) .
C27 C28 1.411(11) .
C27 C35 1.480(10) .
C18 C13 1.385(11) .
C18 C17 1.388(12) .
C34 N1 1.350(10) .
C34 C35 1.377(11) .
C1 C2 1.386(11) .
C1 C6 1.396(11) .
C35 C31 1.382(11) .
N1 C33 1.335(10) .
N1 Ag1 2.336(7) 2_545
C28 C29 1.388(11) .
C6 C5 1.381(12) .
C31 C32 1.373(12) .
C2 C3 1.375(13) .
C13 C14 1.398(11) .
C25 C30 1.402(11) .
C25 C26 1.394(11) .
C14 C15 1.389(11) .
C30 C29 1.397(11) .
C29 P1 1.818(7) 4_576
C7 C12 1.377(11) .
C7 C8 1.421(11) .
C16 C15 1.360(13) .
C16 C17 1.392(13) .
C33 C32 1.371(12) .
C12 C11 1.401(12) .
C4 C5 1.387(13) .
C4 C3 1.372(13) .
C19 C24 1.379(12) .
C19 C20 1.384(12) .
C24 C23 1.399(12) .
C23 C22 1.394(14) .
C11 C10 1.364(14) .
C10 C9 1.395(14) .
C8 C9 1.390(13) .
S1 O3 1.430(7) .
S1 O1 1.426(9) .
S1 O2 1.445(9) .
S1 C36 1.784(11) .
F2 C36 1.329(11) .
C21 C22 1.353(15) .
C21 C20 1.398(13) .
F3 C36 1.391(13) .
F1 C36 1.276(13) .
O4 C39 1.224(11) .
C39 N2 1.334(12) .
C38 N2 1.443(13) .
N2 C37 1.460(13) .
